data_4021278
loop_
_publ_author_name
'Shengming Ma'
'Xueshi Hao'
'Xiaofeng Meng'
'Xian Huang'

_publ_section_title
;
 Studies on the Regio- and Stereoselectivity of
 Halohydroxylation of 1,2-Allenyl Sulfides or Selenides
;
_journal_name_full 'Journal of Organic Chemistry'
_journal_page_first 5720
_journal_page_last 5724
_journal_paper_doi 10.1021/jo049593c
_journal_volume 69
_journal_year 2004
_chemical_absolute_configuration ad
_chemical_formula_sum 'C9 H8 Br I O Se'
_chemical_formula_weight 417.92
_space_group_IT_number 4
_symmetry_cell_setting monoclinic
_symmetry_space_group_name_Hall 'P 2yb'
_symmetry_space_group_name_H-M 'P 1 21 1'
_cell_angle_alpha 90.00
_cell_angle_beta 110.230(2)
_cell_angle_gamma 90.00
_cell_formula_units_Z 2
_cell_length_a 11.6887(17)
_cell_length_b 4.4071(7)
_cell_length_c 12.1232(18)
_cell_measurement_temperature 293(2)
_cell_volume 585.98(15)
_diffrn_ambient_temperature 293(2)
_exptl_crystal_density_diffrn 2.369
_cod_depositor_comments
;
The following automatic conversions were performed:
'_symmetry_cell_setting' value 'Monoclinic' changed to 'monoclinic'
according to '/home/saulius/struct/CIF-dictionaries/cif_core.dic'
dictionary named 'cif_core.dic' version 2.4.1 from 2010-06-29.

Automatic conversion script
Id: cif_fix_enum 1527 2010-12-29 10:47:43Z saulius 
;
_cod_original_sg_symbol_H-M 'P 21'
_cod_database_code 4021278

loop_
_symmetry_equiv_pos_as_xyz
'x, y, z'
'-x, y+1/2, -z'

loop_
_atom_site_label
_atom_site_type_symbol
_atom_site_fract_x
_atom_site_fract_y
_atom_site_fract_z
_atom_site_U_iso_or_equiv
_atom_site_adp_type
_atom_site_occupancy
_atom_site_symmetry_multiplicity
_atom_site_calc_flag
_atom_site_refinement_flags
_atom_site_disorder_assembly
_atom_site_disorder_group
I I 0.40272(10) 0.4318(3) 0.58085(8) 0.0642(4) Uani 1 1 d . . .
Br Br -0.24305(16) 0.0895(5) 0.91432(18) 0.0807(6) Uani 1 1 d . . .
Se Se 0.11666(13) 0.3692(4) 0.61357(12) 0.0647(6) Uani 1 1 d . . .
O O 0.4495(11) 0.711(3) 0.9348(8) 0.062(3) Uani 1 1 d . . .
H10 H 0.5093 0.7897 0.9835 0.094 Uiso 1 1 calc R . .
C1 C 0.2518(10) 0.504(3) 0.7377(12) 0.048(3) Uani 1 1 d . . .
C2 C 0.3664(10) 0.539(3) 0.7348(10) 0.039(3) Uani 1 1 d . . .
C3 C 0.4701(12) 0.678(3) 0.8267(11) 0.053(3) Uani 1 1 d . . .
H3A H 0.5419 0.5530 0.8393 0.064 Uiso 1 1 calc R . .
H3B H 0.4861 0.8755 0.8001 0.064 Uiso 1 1 calc R . .
C4 C 0.0142(12) 0.281(3) 0.7046(11) 0.052(3) Uani 1 1 d D . .
C5 C -0.1024(11) 0.408(6) 0.6670(13) 0.089(6) Uani 1 1 d D . .
H5 H -0.1264 0.5472 0.6057 0.107 Uiso 1 1 calc R . .
C6 C -0.1823(12) 0.318(4) 0.7245(12) 0.071(5) Uani 1 1 d D . .
H6 H -0.2652 0.3610 0.6926 0.085 Uiso 1 1 calc R . .
C7 C -0.1341(10) 0.165(3) 0.8301(11) 0.050(3) Uani 1 1 d D . .
C8 C -0.0178(15) 0.063(4) 0.8695(16) 0.080(5) Uani 1 1 d D . .
H8 H 0.0088 -0.0493 0.9386 0.096 Uiso 1 1 calc R . .
C9 C 0.0636(12) 0.119(4) 0.8117(12) 0.066(4) Uani 1 1 d D . .
H9 H 0.1444 0.0559 0.8409 0.080 Uiso 1 1 calc R . .
H1 H 0.225(7) 0.596(18) 0.798(7) 0.000(18) Uiso 1 1 d . . .

loop_
_atom_site_aniso_label
_atom_site_aniso_U_11
_atom_site_aniso_U_22
_atom_site_aniso_U_33
_atom_site_aniso_U_23
_atom_site_aniso_U_13
_atom_site_aniso_U_12
I 0.0699(6) 0.0826(7) 0.0500(5) -0.0060(5) 0.0331(4) -0.0046(6)
Br 0.0552(9) 0.1107(15) 0.0827(12) 0.0135(11) 0.0320(9) -0.0151(9)
Se 0.0457(7) 0.1046(16) 0.0431(7) -0.0140(8) 0.0144(6) -0.0150(8)
O 0.077(7) 0.067(6) 0.032(5) -0.001(5) 0.005(5) 0.015(6)
C1 0.027(5) 0.064(10) 0.041(6) -0.013(6) -0.003(5) -0.004(6)
C2 0.036(6) 0.044(6) 0.034(5) 0.000(5) 0.006(5) -0.003(5)
C3 0.043(7) 0.063(9) 0.041(7) -0.010(6) 0.000(6) -0.008(7)
C4 0.050(7) 0.067(8) 0.041(7) 0.003(6) 0.018(6) 0.007(6)
C5 0.037(7) 0.163(18) 0.061(8) 0.061(12) 0.008(6) 0.038(11)
C6 0.036(7) 0.103(14) 0.069(9) 0.030(9) 0.014(7) 0.010(7)
C7 0.036(6) 0.064(8) 0.049(7) -0.018(7) 0.013(5) -0.025(6)
C8 0.110(15) 0.061(10) 0.091(13) 0.006(10) 0.062(12) 0.006(10)
C9 0.041(7) 0.090(12) 0.061(9) -0.010(9) 0.008(6) -0.001(8)

loop_
_geom_bond_atom_site_label_1
_geom_bond_atom_site_label_2
_geom_bond_distance
_geom_bond_site_symmetry_2
_geom_bond_publ_flag
I C2 2.106(12) . ?
Br C7 1.916(12) . ?
Se C1 1.863(12) . ?
Se C4 1.928(13) . ?
O C3 1.420(17) . ?
O H10 0.8200 . ?
C1 C2 1.360(16) . ?
C1 H1 0.98(8) . ?
C2 C3 1.467(17) . ?
C3 H3A 0.9700 . ?
C3 H3B 0.9700 . ?
C4 C5 1.396(14) . ?
C4 C9 1.417(14) . ?
C5 C6 1.401(15) . ?
C5 H5 0.9300 . ?
C6 C7 1.384(14) . ?
C6 H6 0.9300 . ?
C7 C8 1.352(16) . ?
C8 C9 1.385(15) . ?
C8 H8 0.9300 . ?
C9 H9 0.9300 . ?

loop_
_cod_related_entry_id
_cod_related_entry_database
_cod_related_entry_code
1 ChemSpider 9537012
